data_4514446
loop_
_publ_author_name
'Du, Jia'
'Li, Yong'
'Liu, Hongwen'
'Shi, Wei'
'Moskaleva, Lyudmila V.'
'Cheng, Peng'

_publ_section_title
;
 Formation of One-Dimensional Coordination Chains for High-Performance
 Anode Materials of Lithium-Ion Batteries via a Bottom-Up Approach.
;
_journal_issue 29
_journal_name_full 'ACS applied materials &amp; interfaces'
_journal_page_first 25863
_journal_page_last 25869
_journal_paper_doi 10.1021/acsami.9b06114
_journal_volume 11
_journal_year 2019
_chemical_formula_moiety 'C32 H22 N6 Ni O5'
_chemical_formula_sum 'C32 H22 N6 Ni O5'
_chemical_formula_weight 629.26
_space_group_crystal_system orthorhombic
_space_group_IT_number 29
_space_group_name_Hall 'P 2c -2ac'
_space_group_name_H-M_alt 'P c a 21'
_symmetry_space_group_name_Hall 'P 2c -2ac'
_symmetry_space_group_name_H-M 'P c a 21'
_atom_sites_solution_hydrogens mixed
_atom_sites_solution_primary direct
_audit_creation_date 2017-05-31
_audit_creation_method
;
Olex2 1.2
(compiled 2017.03.28 svn.r3405 for OlexSys, GUI svn.r5337)
;
_cell_angle_alpha 90
_cell_angle_beta 90
_cell_angle_gamma 90
_cell_formula_units_Z 8
_cell_length_a 14.9446(4)
_cell_length_b 17.4259(5)
_cell_length_c 22.8666(6)
_cell_measurement_reflns_used 4949
_cell_measurement_temperature 293(2)
_cell_measurement_theta_max 23.8510
_cell_measurement_theta_min 3.5780
_cell_volume 5955.0(3)
_computing_molecular_graphics 'Olex2 (Dolomanov et al., 2009)'
_computing_publication_material 'Olex2 (Dolomanov et al., 2009)'
_computing_structure_refinement 'XH (Sheldrick, 2008)'
_computing_structure_solution 'SIR2004 (Burla et al., 2007)'
_diffrn_ambient_temperature 293(2)
_diffrn_measured_fraction_theta_full 0.993
_diffrn_measured_fraction_theta_max 0.993
_diffrn_measurement_device_type multi-scan
_diffrn_radiation_type MoK\a
_diffrn_radiation_wavelength 0.71073
_diffrn_reflns_av_R_equivalents 0.0525
_diffrn_reflns_av_unetI/netI 0.0674
_diffrn_reflns_Laue_measured_fraction_full 0.993
_diffrn_reflns_Laue_measured_fraction_max 0.993
_diffrn_reflns_limit_h_max 16
_diffrn_reflns_limit_h_min -17
_diffrn_reflns_limit_k_max 18
_diffrn_reflns_limit_k_min -20
_diffrn_reflns_limit_l_max 27
_diffrn_reflns_limit_l_min -16
_diffrn_reflns_number 17426
_diffrn_reflns_point_group_measured_fraction_full 0.994
_diffrn_reflns_point_group_measured_fraction_max 0.994
_diffrn_reflns_theta_full 25.010
_diffrn_reflns_theta_max 25.010
_diffrn_reflns_theta_min 2.966
_exptl_absorpt_coefficient_mu 0.703
_exptl_absorpt_correction_T_max 1.00000
_exptl_absorpt_correction_T_min 0.84465
_exptl_absorpt_correction_type multi-scan
_exptl_absorpt_process_details sadabs
_exptl_crystal_density_diffrn 1.404
_exptl_crystal_description block
_exptl_crystal_F_000 2592
_refine_diff_density_max 1.378
_refine_diff_density_min -0.484
_refine_diff_density_rms 0.083
_refine_ls_abs_structure_details
;
 Refined as an inversion twin.
;
_refine_ls_abs_structure_Flack 0.10(3)
_refine_ls_extinction_method none
_refine_ls_goodness_of_fit_ref 1.038
_refine_ls_hydrogen_treatment constr
_refine_ls_matrix_type full
_refine_ls_number_parameters 795
_refine_ls_number_reflns 7367
_refine_ls_number_restraints 1
_refine_ls_restrained_S_all 1.037
_refine_ls_R_factor_all 0.0810
_refine_ls_R_factor_gt 0.0632
_refine_ls_shift/su_max 0.001
_refine_ls_shift/su_mean 0.000
_refine_ls_structure_factor_coef Fsqd
_refine_ls_weighting_details 'w=1/[\s^2^(Fo^2^)+(0.1044P)^2^] where P=(Fo^2^+2Fc^2^)/3'
_refine_ls_weighting_scheme calc
_refine_ls_wR_factor_gt 0.1561
_refine_ls_wR_factor_ref 0.1729
_reflns_Friedel_coverage 0.946
_reflns_Friedel_fraction_full 0.995
_reflns_Friedel_fraction_max 0.995
_reflns_number_gt 5911
_reflns_number_total 7367
_reflns_threshold_expression 'I > 2\s(I)'
_cod_data_source_file am9b06114_si_002.cif
_cod_data_source_block 1
_cod_database_code 4514446
_shelx_shelxl_version_number 2014/7
_shelx_space_group_comment
;
The symmetry employed for this shelxl refinement is uniquely defined
by the following loop, which should always be used as a source of
symmetry information in preference to the above space-group names.
They are only intended as comments.
;
_olex2_refinement_description
;
1. Twinned data refinement
 Scales: 0.90(3)
 0.10(3)
2. Fixed Uiso
 At 1.2 times of:
  All C(H) groups, All N(H) groups
 At 1.5 times of:
  All O(H) groups
3.a Riding coordinates:
 O15(H15)
3.b Aromatic/amide H refined with riding coordinates:
 N67(H67), N16(H16), N44(H44), C6(H6), C28(H28), C27(H27), C71(H71), C69(H69),
 C8(H8), C4(H4), C72(H72), C70(H70), N75(H75), C20(H20), C34(H34), C32(H32),
 C30(H30), C58(H58), C57(H57), C62(H62), C63(H63), C29(H29), C23(H23), C88(H88),
  C64(H64), C56(H56), C48(H48), C21(H21), C80(H80), C55(H55), C49(H49),
 C22(H22), C36(H36), C51(H51), C87(H87), C65(H65), C50(H50), C85(H85), C86(H86),
  C77(H77), C78(H78), C79(H79)
3.c Idealised tetrahedral OH refined as rotating group:
 O43(H43)
;
_olex2_submission_special_instructions 'No special instructions were received'

loop_
_space_group_symop_operation_xyz
'x, y, z'
'-x, -y, z+1/2'
'-x+1/2, y, z+1/2'
'x+1/2, -y, z'

loop_
_atom_site_label
_atom_site_type_symbol
_atom_site_fract_x
_atom_site_fract_y
_atom_site_fract_z
_atom_site_U_iso_or_equiv
_atom_site_adp_type
_atom_site_occupancy
_atom_site_site_symmetry_order
_atom_site_calc_flag
_atom_site_refinement_flags_posn
Ni1 Ni 0.70549(6) 0.16469(6) 0.51991(5) 0.0321(3) Uani 1 1 d .
Ni2 Ni 0.53180(8) 0.65311(6) 0.35384(6) 0.0456(3) Uani 1 1 d .
O14 O 0.6000(4) 0.1171(3) 0.4717(3) 0.0386(14) Uani 1 1 d .
O13 O 0.7369(3) 0.1100(3) 0.4377(2) 0.0316(12) Uani 1 1 d .
N25 N 0.6878(5) 0.2687(4) 0.4731(3) 0.0389(18) Uani 1 1 d .
O39 O 0.4925(4) 0.5940(3) 0.4319(3) 0.0418(15) Uani 1 1 d .
O11 O 0.3565(4) 0.0908(4) 0.3168(3) 0.0479(16) Uani 1 1 d .
O38 O 0.6322(4) 0.5991(3) 0.4015(3) 0.0473(16) Uani 1 1 d .
N18 N 0.8227(4) 0.2199(4) 0.5393(3) 0.0347(16) Uani 1 1 d .
N46 N 0.4176(6) 0.7122(4) 0.3341(3) 0.049(2) Uani 1 1 d .
N73 N 0.6361(4) 0.1865(4) 0.5966(3) 0.0343(16) Uani 1 1 d .
O15 O 0.6989(4) -0.0736(4) 0.2669(3) 0.0540(18) Uani 1 1 d .
H15 H 0.7511 -0.0593 0.2680 0.081 Uiso 1 1 d R
N67 N 0.7210(5) 0.0021(4) 0.6480(3) 0.0414(19) Uani 1 1 d .
H67 H 0.7054 -0.0089 0.6832 0.050 Uiso 1 1 calc R
O43 O 0.5105(5) 0.4151(4) 0.6077(4) 0.065(2) Uani 1 1 d .
H43 H 0.4600 0.4196 0.5942 0.098 Uiso 1 1 calc GR
N83 N 0.6164(5) 0.6829(4) 0.2849(4) 0.046(2) Uani 1 1 d .
N60 N 0.7310(4) 0.0654(4) 0.5642(3) 0.0324(16) Uani 1 1 d .
O42 O 0.8553(5) 0.5687(5) 0.5653(4) 0.068(2) Uani 1 1 d .
O10 O 0.3949(4) 0.0362(4) 0.2325(3) 0.0539(18) Uani 1 1 d .
C17 C 0.8332(5) 0.2846(4) 0.5082(3) 0.0308(18) Uani 1 1 d .
N16 N 0.9146(4) 0.3147(4) 0.5178(4) 0.0417(17) Uani 1 1 d .
H16 H 0.9350 0.3559 0.5020 0.050 Uiso 1 1 calc R
C12 C 0.6531(5) 0.0969(5) 0.4326(4) 0.0309(18) Uani 1 1 d .
C26 C 0.7620(6) 0.3119(5) 0.4713(4) 0.037(2) Uani 1 1 d .
C59 C 0.6944(5) 0.0647(5) 0.6165(4) 0.0320(19) Uani 1 1 d .
N44 N 0.3295(5) 0.8119(4) 0.3543(4) 0.0469(19) Uani 1 1 d .
H44 H 0.3108 0.8535 0.3703 0.056 Uiso 1 1 calc R
N82 N 0.5153(5) 0.5588(5) 0.3024(4) 0.046(2) Uani 1 1 d .
C6 C 0.6769(5) 0.0112(5) 0.3482(4) 0.0317(18) Uani 1 1 d .
H6 H 0.7346 0.0025 0.3620 0.038 Uiso 1 1 calc R
C7 C 0.6193(5) 0.0580(5) 0.3784(3) 0.0306(18) Uani 1 1 d .
C9 C 0.4111(6) 0.0590(6) 0.2845(4) 0.046(2) Uani 1 1 d .
C28 C 0.6975(7) 0.3965(5) 0.4010(5) 0.049(2) Uani 1 1 d .
H28 H 0.7016 0.4391 0.3767 0.059 Uiso 1 1 calc R
C24 C 0.9603(6) 0.2688(6) 0.5571(4) 0.045(2) Uani 1 1 d .
C47 C 0.3413(6) 0.7050(6) 0.3012(5) 0.051(3) Uani 1 1 d .
C27 C 0.7686(6) 0.3755(5) 0.4364(4) 0.040(2) Uani 1 1 d .
H27 H 0.8208 0.4045 0.4364 0.048 Uiso 1 1 calc R
C71 C 0.5430(6) 0.2552(6) 0.6633(4) 0.045(2) Uani 1 1 d .
H71 H 0.5107 0.2994 0.6718 0.054 Uiso 1 1 calc R
C69 C 0.5948(5) 0.1320(5) 0.6878(4) 0.036(2) Uani 1 1 d .
H69 H 0.5979 0.0912 0.7139 0.043 Uiso 1 1 calc R
O41 O 0.8388(5) 0.4678(5) 0.6241(4) 0.066(2) Uani 1 1 d .
C8 C 0.5334(5) 0.0720(5) 0.3597(4) 0.0340(18) Uani 1 1 d .
H8 H 0.4948 0.1018 0.3821 0.041 Uiso 1 1 calc R
C4 C 0.5622(5) -0.0062(5) 0.2759(4) 0.038(2) Uani 1 1 d .
H4 H 0.5430 -0.0271 0.2406 0.045 Uiso 1 1 calc R
C19 C 0.9008(6) 0.2079(5) 0.5689(4) 0.041(2) Uani 1 1 d .
C72 C 0.5902(6) 0.2485(5) 0.6104(4) 0.041(2) Uani 1 1 d .
H72 H 0.5890 0.2893 0.5842 0.049 Uiso 1 1 calc R
C45 C 0.4100(6) 0.7759(5) 0.3648(4) 0.038(2) Uani 1 1 d .
C68 C 0.6396(5) 0.1276(5) 0.6360(4) 0.037(2) Uani 1 1 d .
C74 C 0.5689(6) 0.5621(6) 0.2553(4) 0.045(2) Uani 1 1 d .
C70 C 0.5454(6) 0.1954(6) 0.7020(4) 0.046(2) Uani 1 1 d .
H70 H 0.5142 0.1978 0.7371 0.055 Uiso 1 1 calc R
N54 N 0.5497(5) 0.7559(5) 0.4049(4) 0.053(2) Uani 1 1 d .
C37 C 0.5770(6) 0.5781(5) 0.4393(4) 0.038(2) Uani 1 1 d .
C61 C 0.7844(5) 0.0007(5) 0.5597(4) 0.037(2) Uani 1 1 d .
N75 N 0.5647(5) 0.4956(5) 0.2236(4) 0.053(2) Uani 1 1 d .
H75 H 0.5934 0.4848 0.1921 0.064 Uiso 1 1 calc R
C20 C 0.9254(6) 0.1507(5) 0.6082(4) 0.041(2) Uani 1 1 d .
H20 H 0.8855 0.1121 0.6188 0.049 Uiso 1 1 calc R
C34 C 0.6565(6) 0.4595(5) 0.5937(4) 0.042(2) Uani 1 1 d .
H34 H 0.6744 0.4327 0.6269 0.050 Uiso 1 1 calc R
C5 C 0.6475(5) -0.0232(5) 0.2963(4) 0.037(2) Uani 1 1 d .
C66 C 0.7772(6) -0.0398(6) 0.6131(4) 0.047(2) Uani 1 1 d .
C32 C 0.5420(6) 0.4949(5) 0.5247(5) 0.042(2) Uani 1 1 d .
H32 H 0.4829 0.4925 0.5122 0.051 Uiso 1 1 calc R
C30 C 0.6186(6) 0.2899(6) 0.4398(4) 0.047(2) Uani 1 1 d .
H30 H 0.5665 0.2607 0.4415 0.057 Uiso 1 1 calc R
C52 C 0.2850(6) 0.7685(5) 0.3135(4) 0.038(2) Uani 1 1 d .
C84 C 0.6250(6) 0.6263(6) 0.2443(4) 0.045(2) Uani 1 1 d .
C58 C 0.4805(7) 0.8696(5) 0.4328(4) 0.048(2) Uani 1 1 d .
H58 H 0.4301 0.9008 0.4307 0.057 Uiso 1 1 calc R
C35 C 0.7171(6) 0.5020(6) 0.5627(4) 0.042(2) Uani 1 1 d .
C53 C 0.4794(7) 0.8031(6) 0.4026(5) 0.051(3) Uani 1 1 d .
C33 C 0.5683(6) 0.4567(5) 0.5753(5) 0.046(2) Uani 1 1 d .
C57 C 0.5514(9) 0.8946(6) 0.4665(5) 0.068(3) Uani 1 1 d .
H57 H 0.5504 0.9409 0.4867 0.081 Uiso 1 1 calc R
C3 C 0.5049(5) 0.0412(5) 0.3071(4) 0.0327(19) Uani 1 1 d .
C31 C 0.6051(6) 0.5370(5) 0.4926(4) 0.039(2) Uani 1 1 d .
C62 C 0.8376(6) -0.0258(5) 0.5143(4) 0.046(2) Uani 1 1 d .
H62 H 0.8400 -0.0006 0.4785 0.056 Uiso 1 1 calc R
C63 C 0.8859(7) -0.0904(6) 0.5246(5) 0.057(3) Uani 1 1 d .
H63 H 0.9231 -0.1093 0.4954 0.069 Uiso 1 1 calc R
C29 C 0.6202(7) 0.3530(7) 0.4027(6) 0.063(3) Uani 1 1 d .
H29 H 0.5710 0.3655 0.3798 0.075 Uiso 1 1 calc R
C23 C 1.0465(7) 0.2714(6) 0.5780(5) 0.063(3) Uani 1 1 d .
H23 H 1.0857 0.3110 0.5685 0.075 Uiso 1 1 calc R
C88 C 0.6682(6) 0.7446(5) 0.2785(5) 0.051(3) Uani 1 1 d .
H88 H 0.6612 0.7851 0.3045 0.061 Uiso 1 1 calc R
C64 C 0.8811(8) -0.1297(7) 0.5787(5) 0.071(3) Uani 1 1 d .
H64 H 0.9146 -0.1742 0.5841 0.085 Uiso 1 1 calc R
C56 C 0.6274(8) 0.8429(7) 0.4682(6) 0.070(3) Uani 1 1 d .
H56 H 0.6779 0.8551 0.4901 0.084 Uiso 1 1 calc R
C76 C 0.5044(6) 0.4493(6) 0.2531(5) 0.056(3) Uani 1 1 d .
C48 C 0.3166(7) 0.6509(6) 0.2597(4) 0.048(3) Uani 1 1 d .
H48 H 0.3516 0.6081 0.2516 0.058 Uiso 1 1 calc R
C81 C 0.4751(6) 0.4870(6) 0.3011(5) 0.050(3) Uani 1 1 d .
C21 C 1.0125(8) 0.1532(6) 0.6314(5) 0.059(3) Uani 1 1 d .
H21 H 1.0311 0.1162 0.6581 0.071 Uiso 1 1 calc R
C80 C 0.4152(7) 0.4543(6) 0.3387(6) 0.068(3) Uani 1 1 d .
H80 H 0.3936 0.4808 0.3711 0.081 Uiso 1 1 calc R
C55 C 0.6239(6) 0.7769(6) 0.4376(5) 0.055(3) Uani 1 1 d .
H55 H 0.6731 0.7442 0.4384 0.067 Uiso 1 1 calc R
C49 C 0.2369(8) 0.6645(6) 0.2315(6) 0.062(3) Uani 1 1 d .
H49 H 0.2189 0.6295 0.2031 0.074 Uiso 1 1 calc R
C22 C 1.0712(8) 0.2117(7) 0.6139(7) 0.084(4) Uani 1 1 d .
H22 H 1.1298 0.2101 0.6274 0.101 Uiso 1 1 calc R
C36 C 0.6923(6) 0.5411(5) 0.5119(5) 0.047(2) Uani 1 1 d .
H36 H 0.7343 0.5697 0.4913 0.056 Uiso 1 1 calc R
C51 C 0.2049(7) 0.7771(7) 0.2845(5) 0.064(3) Uani 1 1 d .
H51 H 0.1668 0.8175 0.2938 0.076 Uiso 1 1 calc R
C87 C 0.7307(8) 0.7510(6) 0.2356(6) 0.067(3) Uani 1 1 d .
H87 H 0.7674 0.7940 0.2337 0.081 Uiso 1 1 calc R
C40 C 0.8115(7) 0.5116(7) 0.5852(5) 0.056(3) Uani 1 1 d .
C65 C 0.8275(7) -0.1031(6) 0.6236(4) 0.057(3) Uani 1 1 d .
H65 H 0.8259 -0.1278 0.6596 0.068 Uiso 1 1 calc R
C50 C 0.1821(8) 0.7262(8) 0.2422(7) 0.075(4) Uani 1 1 d .
H50 H 0.1299 0.7329 0.2207 0.091 Uiso 1 1 calc R
C85 C 0.6851(8) 0.6339(8) 0.2002(6) 0.081(4) Uani 1 1 d .
H85 H 0.6888 0.5957 0.1719 0.097 Uiso 1 1 calc R
C86 C 0.7387(11) 0.6946(7) 0.1963(7) 0.095(5) Uani 1 1 d .
H86 H 0.7811 0.6977 0.1667 0.114 Uiso 1 1 calc R
C77 C 0.4775(8) 0.3729(8) 0.2397(6) 0.078(4) Uani 1 1 d .
H77 H 0.4994 0.3465 0.2074 0.093 Uiso 1 1 calc R
C78 C 0.4186(10) 0.3419(8) 0.2767(8) 0.095(5) Uani 1 1 d .
H78 H 0.3970 0.2929 0.2689 0.114 Uiso 1 1 calc R
C79 C 0.3878(9) 0.3800(8) 0.3268(6) 0.083(4) Uani 1 1 d .
H79 H 0.3488 0.3552 0.3522 0.100 Uiso 1 1 calc R

loop_
_atom_site_aniso_label
_atom_site_aniso_U_11
_atom_site_aniso_U_22
_atom_site_aniso_U_33
_atom_site_aniso_U_23
_atom_site_aniso_U_13
_atom_site_aniso_U_12
Ni1 0.0276(5) 0.0424(5) 0.0264(5) -0.0051(5) 0.0031(5) -0.0058(4)
Ni2 0.0456(6) 0.0494(6) 0.0420(7) 0.0072(7) 0.0062(6) 0.0140(5)
O14 0.027(3) 0.058(4) 0.030(3) -0.012(3) 0.006(3) 0.001(3)
O13 0.026(3) 0.042(3) 0.027(3) -0.006(3) 0.000(3) -0.008(2)
N25 0.036(4) 0.050(4) 0.031(4) -0.007(4) 0.002(3) 0.006(3)
O39 0.036(3) 0.044(3) 0.045(4) 0.005(3) -0.002(3) 0.011(3)
O11 0.028(3) 0.075(4) 0.041(4) -0.008(4) -0.002(3) 0.001(3)
O38 0.043(3) 0.049(4) 0.050(4) 0.002(3) 0.005(4) 0.009(3)
N18 0.028(3) 0.049(4) 0.027(4) -0.008(3) -0.004(3) -0.008(3)
N46 0.062(5) 0.051(5) 0.035(5) 0.008(4) 0.008(4) 0.004(4)
N73 0.033(4) 0.042(4) 0.029(4) -0.006(3) 0.004(3) -0.008(3)
O15 0.032(3) 0.083(5) 0.047(4) -0.021(4) -0.007(3) -0.005(3)
N67 0.040(4) 0.055(4) 0.029(4) -0.001(4) 0.022(4) 0.002(4)
O43 0.048(4) 0.075(5) 0.072(5) 0.036(4) -0.004(4) 0.006(4)
N83 0.038(4) 0.049(4) 0.051(5) 0.013(4) 0.005(4) 0.015(4)
N60 0.025(3) 0.041(4) 0.031(4) -0.004(3) 0.007(3) -0.003(3)
O42 0.044(4) 0.084(5) 0.075(6) -0.017(5) -0.016(4) -0.004(4)
O10 0.034(3) 0.092(5) 0.035(4) -0.009(4) -0.009(3) 0.000(3)
C17 0.034(4) 0.038(4) 0.021(4) -0.007(4) 0.005(4) -0.007(4)
N16 0.041(4) 0.039(3) 0.045(4) 0.002(4) -0.008(4) -0.011(3)
C12 0.024(4) 0.040(4) 0.029(5) -0.002(4) -0.004(4) -0.002(4)
C26 0.041(5) 0.036(4) 0.033(5) -0.013(4) 0.006(4) 0.000(4)
C59 0.031(4) 0.035(4) 0.030(5) -0.004(4) 0.004(4) -0.012(3)
N44 0.051(4) 0.047(4) 0.043(5) 0.006(4) 0.004(4) 0.009(4)
N82 0.039(4) 0.060(5) 0.040(5) 0.012(4) 0.004(4) 0.011(4)
C6 0.023(3) 0.043(4) 0.030(5) -0.003(4) -0.005(4) -0.004(3)
C7 0.026(4) 0.045(5) 0.020(4) 0.005(4) -0.004(3) -0.012(4)
C9 0.028(4) 0.073(6) 0.035(5) 0.001(5) -0.001(4) -0.011(4)
C28 0.062(6) 0.041(5) 0.044(6) -0.005(5) 0.000(5) 0.014(5)
C24 0.051(5) 0.060(6) 0.022(5) 0.005(4) -0.007(4) -0.016(5)
C47 0.043(5) 0.064(6) 0.047(6) 0.008(6) 0.010(5) -0.001(5)
C27 0.051(5) 0.033(4) 0.037(5) 0.001(4) -0.005(5) 0.002(4)
C71 0.042(5) 0.050(5) 0.043(6) -0.014(5) 0.009(5) -0.003(4)
C69 0.028(4) 0.044(5) 0.035(5) -0.001(4) 0.007(4) -0.007(4)
O41 0.048(4) 0.085(5) 0.067(6) -0.011(5) -0.029(4) 0.006(4)
C8 0.022(3) 0.047(4) 0.033(5) -0.007(5) 0.005(4) -0.006(3)
C4 0.027(4) 0.057(5) 0.030(5) -0.006(4) -0.007(4) 0.001(4)
C19 0.046(5) 0.053(5) 0.024(5) -0.008(4) -0.010(4) -0.009(4)
C72 0.036(4) 0.044(5) 0.043(5) -0.013(5) 0.009(4) -0.005(4)
C45 0.044(5) 0.038(4) 0.031(5) 0.000(4) 0.009(4) 0.007(4)
C68 0.025(4) 0.056(5) 0.028(5) -0.006(5) 0.004(4) -0.004(4)
C74 0.032(4) 0.067(6) 0.036(5) -0.005(5) -0.001(4) 0.006(5)
C70 0.037(5) 0.068(6) 0.033(5) -0.016(5) 0.008(4) -0.008(5)
N54 0.046(4) 0.055(5) 0.056(5) 0.015(5) 0.003(5) 0.015(4)
C37 0.043(5) 0.034(4) 0.037(5) -0.004(4) -0.004(5) 0.001(4)
C61 0.029(4) 0.045(5) 0.036(5) -0.003(4) 0.010(4) -0.008(4)
N75 0.044(4) 0.066(5) 0.050(5) -0.006(5) 0.007(4) -0.012(4)
C20 0.045(5) 0.040(5) 0.038(5) 0.008(4) -0.002(5) -0.015(4)
C34 0.037(4) 0.048(5) 0.040(6) -0.011(5) -0.012(4) 0.008(4)
C5 0.026(4) 0.051(5) 0.033(5) -0.012(4) 0.003(4) -0.008(4)
C66 0.041(5) 0.065(6) 0.033(5) 0.002(5) 0.007(4) 0.004(5)
C32 0.037(4) 0.044(4) 0.047(6) -0.003(5) -0.008(5) 0.010(4)
C30 0.036(5) 0.057(6) 0.050(6) -0.006(5) -0.009(5) 0.012(4)
C52 0.038(5) 0.044(5) 0.031(5) 0.010(4) 0.002(4) 0.002(4)
C84 0.039(5) 0.055(5) 0.040(6) -0.001(5) 0.005(5) 0.001(4)
C58 0.058(6) 0.042(5) 0.043(6) -0.003(5) 0.004(5) -0.001(5)
C35 0.032(4) 0.058(5) 0.037(5) -0.012(5) -0.008(4) 0.015(4)
C53 0.060(6) 0.051(6) 0.043(6) 0.017(5) 0.008(6) -0.005(5)
C33 0.037(5) 0.053(5) 0.048(6) 0.006(5) -0.003(5) 0.013(4)
C57 0.088(8) 0.055(6) 0.061(8) 0.003(6) 0.009(7) -0.008(6)
C3 0.021(4) 0.046(5) 0.031(5) -0.003(4) 0.001(4) -0.009(4)
C31 0.037(5) 0.042(4) 0.039(5) -0.009(4) -0.008(4) 0.011(4)
C62 0.043(5) 0.060(5) 0.036(5) -0.003(5) 0.010(5) 0.006(4)
C63 0.050(5) 0.073(6) 0.049(6) -0.005(6) 0.013(6) 0.014(5)
C29 0.049(6) 0.072(7) 0.067(8) -0.010(6) -0.010(6) 0.032(6)
C23 0.063(6) 0.067(7) 0.058(7) 0.006(6) -0.023(6) -0.029(6)
C88 0.054(6) 0.038(5) 0.061(7) 0.015(5) 0.003(6) 0.003(4)
C64 0.068(7) 0.094(8) 0.051(7) 0.011(7) 0.018(6) 0.047(7)
C56 0.063(7) 0.089(8) 0.057(8) -0.017(7) 0.003(6) -0.013(6)
C76 0.036(5) 0.072(7) 0.060(7) 0.012(6) -0.006(5) -0.010(5)
C48 0.058(6) 0.047(5) 0.040(6) -0.009(5) 0.007(5) -0.010(5)
C81 0.032(5) 0.073(7) 0.044(6) 0.025(6) 0.001(5) 0.002(5)
C21 0.064(7) 0.060(6) 0.053(7) 0.010(5) -0.036(6) -0.016(5)
C80 0.053(6) 0.076(7) 0.073(8) 0.003(7) -0.007(6) -0.011(6)
C55 0.040(5) 0.062(6) 0.064(7) -0.011(6) -0.014(6) 0.013(5)
C49 0.051(6) 0.072(7) 0.063(8) -0.010(6) 0.006(6) 0.005(6)
C22 0.066(7) 0.077(8) 0.110(11) 0.023(8) -0.051(8) -0.023(7)
C36 0.036(4) 0.057(5) 0.047(6) -0.018(5) 0.000(5) 0.004(4)
C51 0.058(6) 0.082(8) 0.050(7) 0.008(7) -0.011(6) 0.016(6)
C87 0.064(7) 0.066(7) 0.071(8) -0.001(7) 0.017(7) -0.017(6)
C40 0.041(5) 0.068(7) 0.058(7) -0.021(6) -0.013(6) 0.007(5)
C65 0.064(6) 0.072(7) 0.035(6) 0.012(5) 0.003(5) 0.027(6)
C50 0.054(6) 0.093(9) 0.080(9) -0.008(8) 0.003(7) 0.009(7)
C85 0.073(7) 0.111(9) 0.058(8) -0.026(8) 0.025(7) -0.054(7)
C86 0.114(11) 0.083(8) 0.087(10) -0.020(9) 0.062(10) -0.038(9)
C77 0.071(8) 0.095(9) 0.068(8) -0.011(8) 0.006(7) -0.029(7)
C78 0.090(10) 0.083(9) 0.112(12) -0.016(9) 0.006(11) -0.046(8)
C79 0.078(9) 0.102(10) 0.071(9) -0.001(8) 0.004(8) -0.038(8)

loop_
_atom_type_symbol
_atom_type_description
_atom_type_scat_dispersion_real
_atom_type_scat_dispersion_imag
_atom_type_scat_source
C C 0.0033 0.0016 'International Tables Vol C Tables 4.2.6.8 and 6.1.1.4'
H H 0.0000 0.0000 'International Tables Vol C Tables 4.2.6.8 and 6.1.1.4'
N N 0.0061 0.0033 'International Tables Vol C Tables 4.2.6.8 and 6.1.1.4'
Ni Ni 0.3393 1.1124 'International Tables Vol C Tables 4.2.6.8 and 6.1.1.4'
O O 0.0106 0.0060 'International Tables Vol C Tables 4.2.6.8 and 6.1.1.4'

loop_
_geom_angle_atom_site_label_1
_geom_angle_atom_site_label_2
_geom_angle_atom_site_label_3
_geom_angle
O14 Ni1 O13 62.0(2)
O14 Ni1 N25 88.8(3)
O14 Ni1 C12 30.6(2)
O13 Ni1 C12 31.4(2)
N25 Ni1 O13 88.0(2)
N25 Ni1 C12 87.8(3)
N18 Ni1 O14 160.7(3)
N18 Ni1 O13 102.1(2)
N18 Ni1 N25 79.3(3)
N18 Ni1 N73 99.2(3)
N18 Ni1 C12 132.6(3)
N73 Ni1 O14 98.1(2)
N73 Ni1 O13 157.8(2)
N73 Ni1 N25 102.0(3)
N73 Ni1 C12 128.2(3)
N60 Ni1 O14 93.8(3)
N60 Ni1 O13 91.0(2)
N60 Ni1 N25 176.4(3)
N60 Ni1 N18 97.5(3)
N60 Ni1 N73 80.2(3)
N60 Ni1 C12 93.2(3)
O39 Ni2 N54 89.0(3)
O39 Ni2 C37 32.2(3)
O38 Ni2 O39 62.9(2)
O38 Ni2 N83 94.1(3)
O38 Ni2 N54 90.1(3)
O38 Ni2 C37 30.7(3)
N46 Ni2 O39 101.4(3)
N46 Ni2 O38 161.2(3)
N46 Ni2 N83 102.3(3)
N46 Ni2 N54 78.8(3)
N46 Ni2 C37 132.6(3)
N83 Ni2 O39 156.2(2)
N83 Ni2 N54 97.3(3)
N83 Ni2 C37 124.7(3)
N82 Ni2 O39 93.4(3)
N82 Ni2 O38 91.4(3)
N82 Ni2 N46 100.2(3)
N82 Ni2 N83 80.6(3)
N82 Ni2 N54 177.5(3)
N82 Ni2 C37 93.7(3)
N54 Ni2 C37 88.7(3)
C12 O14 Ni1 90.6(4)
C12 O13 Ni1 86.9(5)
C26 N25 Ni1 113.1(6)
C30 N25 Ni1 128.3(7)
C30 N25 C26 117.8(8)
C37 O39 Ni2 86.8(5)
C37 O38 Ni2 91.1(5)
C17 N18 Ni1 112.3(5)
C17 N18 C19 107.0(7)
C19 N18 Ni1 140.1(6)
C47 N46 Ni2 140.3(7)
C45 N46 Ni2 112.2(6)
C45 N46 C47 107.3(8)
C72 N73 Ni1 127.8(7)
C72 N73 C68 118.5(8)
C68 N73 Ni1 113.6(5)
C5 O15 H15 109.4
C59 N67 H67 126.4
C59 N67 C66 107.3(7)
C66 N67 H67 126.4
C33 O43 H43 109.5
C84 N83 Ni2 113.1(6)
C88 N83 Ni2 129.5(8)
C88 N83 C84 117.0(9)
C59 N60 Ni1 112.4(5)
C59 N60 C61 107.4(7)
C61 N60 Ni1 139.6(6)
N18 C17 C26 120.1(7)
N16 C17 N18 110.3(7)
N16 C17 C26 129.6(8)
C17 N16 H16 125.4
C17 N16 C24 109.1(7)
C24 N16 H16 125.4
O14 C12 Ni1 58.8(4)
O14 C12 O13 120.5(8)
O14 C12 C7 120.4(6)
O13 C12 Ni1 61.7(4)
O13 C12 C7 119.1(7)
C7 C12 Ni1 177.9(6)
N25 C26 C17 114.0(8)
N25 C26 C27 122.2(9)
C27 C26 C17 123.8(8)
N67 C59 C68 127.6(8)
N60 C59 N67 111.5(7)
N60 C59 C68 120.7(8)
C45 N44 H44 126.6
C52 N44 H44 126.6
C52 N44 C45 106.9(7)
C74 N82 Ni2 110.9(7)
C74 N82 C81 106.3(9)
C81 N82 Ni2 142.3(7)
C7 C6 H6 120.5
C7 C6 C5 119.1(7)
C5 C6 H6 120.5
C6 C7 C12 118.3(7)
C6 C7 C8 122.2(8)
C8 C7 C12 119.5(8)
O11 C9 O10 124.9(8)
O11 C9 C3 119.8(8)
O10 C9 C3 115.2(8)
C27 C28 H28 120.7
C29 C28 H28 120.7
C29 C28 C27 118.6(10)
N16 C24 C19 104.4(7)
C23 C24 N16 132.0(9)
C23 C24 C19 123.3(9)
N46 C47 C52 108.2(9)
N46 C47 C48 131.2(10)
C48 C47 C52 120.5(10)
C26 C27 C28 120.0(9)
C26 C27 H27 120.0
C28 C27 H27 120.0
C72 C71 H71 120.6
C70 C71 H71 120.6
C70 C71 C72 118.7(9)
C68 C69 H69 119.4
C68 C69 C70 121.2(9)
C70 C69 H69 119.4
C7 C8 H8 120.3
C7 C8 C3 119.4(8)
C3 C8 H8 120.3
C5 C4 H4 119.3
C3 C4 H4 119.3
C3 C4 C5 121.4(8)
N18 C19 C24 109.2(8)
N18 C19 C20 131.0(8)
C20 C19 C24 119.8(8)
N73 C72 C71 122.4(9)
N73 C72 H72 118.8
C71 C72 H72 118.8
N46 C45 N44 111.4(8)
N46 C45 C53 122.7(8)
N44 C45 C53 125.9(8)
N73 C68 C59 112.9(7)
C69 C68 N73 120.7(8)
C69 C68 C59 126.3(9)
N82 C74 N75 111.1(9)
N82 C74 C84 121.8(9)
N75 C74 C84 127.0(9)
C71 C70 H70 120.8
C69 C70 C71 118.4(9)
C69 C70 H70 120.8
C53 N54 Ni2 113.2(7)
C53 N54 C55 119.1(9)
C55 N54 Ni2 127.7(6)
O39 C37 Ni2 61.1(5)
O39 C37 C31 119.0(8)
O38 C37 Ni2 58.2(5)
O38 C37 O39 119.2(8)
O38 C37 C31 121.8(8)
C31 C37 Ni2 176.7(6)
N60 C61 C66 107.4(8)
N60 C61 C62 131.0(9)
C62 C61 C66 121.6(8)
C74 N75 H75 127.2
C74 N75 C76 105.5(9)
C76 N75 H75 127.2
C19 C20 H20 121.1
C19 C20 C21 117.7(8)
C21 C20 H20 121.1
C35 C34 H34 120.3
C35 C34 C33 119.5(9)
C33 C34 H34 120.3
O15 C5 C6 121.6(7)
O15 C5 C4 119.7(8)
C4 C5 C6 118.7(8)
N67 C66 C61 106.4(8)
C65 C66 N67 132.2(9)
C65 C66 C61 121.1(9)
C33 C32 H32 120.2
C33 C32 C31 119.7(8)
C31 C32 H32 120.2
N25 C30 H30 118.2
N25 C30 C29 123.6(9)
C29 C30 H30 118.2
N44 C52 C47 106.1(8)
N44 C52 C51 133.6(9)
C51 C52 C47 120.3(10)
N83 C84 C74 113.3(8)
C85 C84 N83 119.9(9)
C85 C84 C74 126.8(10)
C53 C58 H58 117.8
C53 C58 C57 124.5(10)
C57 C58 H58 117.8
C34 C35 C36 121.3(8)
C34 C35 C40 120.1(9)
C36 C35 C40 118.5(9)
N54 C53 C45 112.9(9)
N54 C53 C58 120.0(10)
C58 C53 C45 127.1(9)
O43 C33 C34 117.5(9)
O43 C33 C32 122.2(8)
C34 C33 C32 120.3(9)
C58 C57 H57 122.6
C58 C57 C56 114.9(10)
C56 C57 H57 122.6
C8 C3 C9 119.9(8)
C8 C3 C4 119.2(7)
C4 C3 C9 120.9(8)
C32 C31 C37 119.7(8)
C36 C31 C37 120.6(9)
C36 C31 C32 119.7(9)
C61 C62 H62 121.6
C63 C62 C61 116.8(10)
C63 C62 H62 121.6
C62 C63 H63 119.1
C62 C63 C64 121.8(10)
C64 C63 H63 119.1
C28 C29 C30 117.8(10)
C28 C29 H29 121.1
C30 C29 H29 121.1
C24 C23 H23 122.1
C22 C23 C24 115.7(10)
C22 C23 H23 122.1
N83 C88 H88 118.5
N83 C88 C87 123.1(10)
C87 C88 H88 118.5
C63 C64 H64 119.5
C65 C64 C63 121.0(9)
C65 C64 H64 119.5
C57 C56 H56 120.5
C55 C56 C57 119.0(11)
C55 C56 H56 120.5
N75 C76 C77 128.6(11)
C81 C76 N75 108.8(9)
C81 C76 C77 122.5(10)
C47 C48 H48 122.1
C49 C48 C47 115.7(10)
C49 C48 H48 122.1
C76 C81 N82 108.3(8)
C76 C81 C80 121.3(11)
C80 C81 N82 130.4(11)
C20 C21 H21 120.2
C22 C21 C20 119.6(9)
C22 C21 H21 120.2
C81 C80 H80 121.3
C81 C80 C79 117.4(12)
C79 C80 H80 121.3
N54 C55 H55 118.7
C56 C55 N54 122.5(10)
C56 C55 H55 118.7
C48 C49 H49 117.7
C50 C49 C48 124.6(12)
C50 C49 H49 117.7
C23 C22 C21 123.5(10)
C23 C22 H22 118.2
C21 C22 H22 118.2
C35 C36 H36 120.3
C31 C36 C35 119.5(9)
C31 C36 H36 120.3
C52 C51 H51 120.3
C50 C51 C52 119.4(11)
C50 C51 H51 120.3
C88 C87 H87 120.5
C86 C87 C88 119.0(11)
C86 C87 H87 120.5
O42 C40 C35 116.3(10)
O41 C40 O42 124.6(10)
O41 C40 C35 118.9(11)
C66 C65 C64 117.6(9)
C66 C65 H65 121.2
C64 C65 H65 121.2
C49 C50 H50 120.3
C51 C50 C49 119.3(13)
C51 C50 H50 120.3
C84 C85 H85 119.1
C86 C85 C84 121.8(12)
C86 C85 H85 119.1
C87 C86 H86 120.5
C85 C86 C87 119.1(12)
C85 C86 H86 120.5
C76 C77 H77 122.3
C78 C77 C76 115.4(13)
C78 C77 H77 122.3
C77 C78 H78 118.6
C77 C78 C79 122.8(12)
C79 C78 H78 118.6
C80 C79 C78 120.5(12)
C80 C79 H79 119.7
C78 C79 H79 119.7

loop_
_geom_bond_atom_site_label_1
_geom_bond_atom_site_label_2
_geom_bond_distance
Ni1 O14 2.094(6)
Ni1 O13 2.160(6)
Ni1 N25 2.121(8)
Ni1 N18 2.047(6)
Ni1 N73 2.072(7)
Ni1 N60 2.041(7)
Ni1 C12 2.449(8)
Ni2 O39 2.144(6)
Ni2 O38 2.079(7)
Ni2 N46 2.044(8)
Ni2 N83 2.086(8)
Ni2 N82 2.037(9)
Ni2 N54 2.155(9)
Ni2 C37 2.446(9)
O14 C12 1.247(10)
O13 C12 1.278(9)
N25 C26 1.341(11)
N25 C30 1.338(11)
O39 C37 1.304(11)
O11 C9 1.231(11)
O38 C37 1.250(11)
N18 C17 1.343(10)
N18 C19 1.366(11)
N46 C47 1.371(13)
N46 C45 1.318(11)
N73 C72 1.318(11)
N73 C68 1.368(12)
O15 H15 0.8199
O15 C5 1.344(10)
N67 H67 0.8600
N67 C59 1.366(11)
N67 C66 1.370(11)
O43 H43 0.8200
O43 C33 1.349(12)
N83 C84 1.360(13)
N83 C88 1.333(12)
N60 C59 1.316(11)
N60 C61 1.385(11)
O42 C40 1.276(13)
O10 C9 1.278(11)
C17 N16 1.342(10)
C17 C26 1.439(12)
N16 H16 0.8600
N16 C24 1.384(12)
C12 C7 1.499(11)
C26 C27 1.369(12)
C59 C68 1.438(12)
N44 H44 0.8600
N44 C45 1.377(11)
N44 C52 1.373(12)
N82 C74 1.344(12)
N82 C81 1.387(13)
C6 H6 0.9300
C6 C7 1.372(11)
C6 C5 1.401(11)
C7 C8 1.376(11)
C9 C3 1.525(12)
C28 H28 0.9300
C28 C27 1.385(13)
C28 C29 1.382(15)
C24 C19 1.410(12)
C24 C23 1.376(13)
C47 C52 1.418(13)
C47 C48 1.388(14)
C27 H27 0.9300
C71 H71 0.9300
C71 C72 1.405(13)
C71 C70 1.368(14)
C69 H69 0.9300
C69 C68 1.362(12)
C69 C70 1.368(13)
O41 C40 1.241(13)
C8 H8 0.9300
C8 C3 1.382(12)
C4 H4 0.9300
C4 C5 1.390(11)
C4 C3 1.388(12)
C19 C20 1.392(12)
C72 H72 0.9300
C45 C53 1.432(13)
C74 N75 1.367(12)
C74 C84 1.420(14)
C70 H70 0.9300
N54 C53 1.336(12)
N54 C55 1.385(13)
C37 C31 1.475(13)
C61 C66 1.415(13)
C61 C62 1.387(12)
N75 H75 0.8600
N75 C76 1.384(12)
C20 H20 0.9300
C20 C21 1.406(13)
C34 H34 0.9300
C34 C35 1.368(13)
C34 C33 1.384(12)
C66 C65 1.356(13)
C32 H32 0.9300
C32 C33 1.392(14)
C32 C31 1.402(13)
C30 H30 0.9300
C30 C29 1.388(15)
C52 C51 1.378(13)
C84 C85 1.357(14)
C58 H58 0.9300
C58 C53 1.348(14)
C58 C57 1.380(15)
C35 C36 1.398(14)
C35 C40 1.510(12)
C57 H57 0.9300
C57 C56 1.450(17)
C31 C36 1.377(12)
C62 H62 0.9300
C62 C63 1.358(13)
C63 H63 0.9300
C63 C64 1.415(16)
C29 H29 0.9300
C23 H23 0.9300
C23 C22 1.375(15)
C88 H88 0.9300
C88 C87 1.359(15)
C64 H64 0.9300
C64 C65 1.382(14)
C56 H56 0.9300
C56 C55 1.348(15)
C76 C81 1.354(15)
C76 C77 1.423(16)
C48 H48 0.9300
C48 C49 1.375(16)
C81 C80 1.366(14)
C21 H21 0.9300
C21 C22 1.403(15)
C80 H80 0.9300
C80 C79 1.384(16)
C55 H55 0.9300
C49 H49 0.9300
C49 C50 1.373(16)
C22 H22 0.9300
C36 H36 0.9300
C51 H51 0.9300
C51 C50 1.355(17)
C87 H87 0.9300
C87 C86 1.338(17)
C65 H65 0.9300
C50 H50 0.9300
C85 H85 0.9300
C85 C86 1.329(16)
C86 H86 0.9300
C77 H77 0.9300
C77 C78 1.336(19)
C78 H78 0.9300
C78 C79 1.40(2)
C79 H79 0.9300

loop_
_geom_torsion_atom_site_label_1
_geom_torsion_atom_site_label_2
_geom_torsion_atom_site_label_3
_geom_torsion_atom_site_label_4
_geom_torsion
Ni1 O14 C12 O13 1.3(8)
Ni1 O14 C12 C7 -177.7(7)
Ni1 O13 C12 O14 -1.3(8)
Ni1 O13 C12 C7 177.8(7)
Ni1 N25 C26 C17 -8.7(9)
Ni1 N25 C26 C27 170.3(7)
Ni1 N25 C30 C29 -168.0(8)
Ni1 N18 C17 N16 -173.7(6)
Ni1 N18 C17 C26 6.3(9)
Ni1 N18 C19 C24 171.5(7)
Ni1 N18 C19 C20 -12.1(16)
Ni1 N73 C72 C71 177.6(6)
Ni1 N73 C68 C59 2.7(8)
Ni1 N73 C68 C69 -177.8(6)
Ni1 N60 C59 N67 -172.7(5)
Ni1 N60 C59 C68 2.9(9)
Ni1 N60 C61 C66 170.3(7)
Ni1 N60 C61 C62 -9.9(15)
Ni2 O39 C37 O38 -2.6(8)
Ni2 O39 C37 C31 176.3(7)
Ni2 O38 C37 O39 2.7(8)
Ni2 O38 C37 C31 -176.2(7)
Ni2 N46 C47 C52 174.3(7)
Ni2 N46 C47 C48 -8.7(18)
Ni2 N46 C45 N44 -175.3(6)
Ni2 N46 C45 C53 6.1(11)
Ni2 N83 C84 C74 5.0(10)
Ni2 N83 C84 C85 -173.0(9)
Ni2 N83 C88 C87 169.2(8)
Ni2 N82 C74 N75 174.0(6)
Ni2 N82 C74 C84 -2.5(11)
Ni2 N82 C81 C76 -171.3(8)
Ni2 N82 C81 C80 9.3(18)
Ni2 N54 C53 C45 -2.5(10)
Ni2 N54 C53 C58 179.5(8)
Ni2 N54 C55 C56 -179.7(9)
O14 C12 C7 C6 -155.0(8)
O14 C12 C7 C8 27.0(12)
O13 C12 C7 C6 25.9(11)
O13 C12 C7 C8 -152.1(8)
N25 C26 C27 C28 -0.6(14)
N25 C30 C29 C28 -0.8(16)
O39 C37 C31 C32 20.1(12)
O39 C37 C31 C36 -158.4(8)
O11 C9 C3 C8 -10.8(13)
O11 C9 C3 C4 168.5(9)
O38 C37 C31 C32 -161.0(8)
O38 C37 C31 C36 20.5(13)
N18 C17 N16 C24 -0.4(10)
N18 C17 C26 N25 1.8(11)
N18 C17 C26 C27 -177.2(8)
N18 C19 C20 C21 179.2(10)
N46 C47 C52 N44 -0.6(10)
N46 C47 C52 C51 177.5(9)
N46 C47 C48 C49 -175.1(11)
N46 C45 C53 N54 -2.4(13)
N46 C45 C53 C58 175.4(10)
N67 C59 C68 N73 171.0(8)
N67 C59 C68 C69 -8.4(13)
N67 C66 C65 C64 -177.0(11)
N83 C84 C85 C86 2(2)
N83 C88 C87 C86 2.9(19)
N60 C59 C68 N73 -3.9(11)
N60 C59 C68 C69 176.7(8)
N60 C61 C66 N67 -0.8(10)
N60 C61 C66 C65 -175.0(9)
N60 C61 C62 C63 176.9(9)
O10 C9 C3 C8 171.5(8)
O10 C9 C3 C4 -9.2(13)
C17 N18 C19 C24 2.0(10)
C17 N18 C19 C20 178.3(9)
C17 N16 C24 C19 1.5(10)
C17 N16 C24 C23 175.1(11)
C17 C26 C27 C28 178.3(8)
N16 C17 C26 N25 -178.2(8)
N16 C17 C26 C27 2.8(14)
N16 C24 C19 N18 -2.1(10)
N16 C24 C19 C20 -179.0(8)
N16 C24 C23 C22 -175.2(12)
C12 C7 C8 C3 174.6(7)
C26 N25 C30 C29 1.3(14)
C26 C17 N16 C24 179.6(8)
C59 N67 C66 C61 0.9(10)
C59 N67 C66 C65 174.2(11)
C59 N60 C61 C66 0.4(9)
C59 N60 C61 C62 -179.8(9)
N44 C45 C53 N54 179.2(9)
N44 C45 C53 C58 -3.0(16)
N44 C52 C51 C50 174.6(11)
N82 C74 N75 C76 0.5(11)
N82 C74 C84 N83 -1.8(13)
N82 C74 C84 C85 176.1(11)
N82 C81 C80 C79 -178.5(11)
C6 C7 C8 C3 -3.4(12)
C7 C6 C5 O15 -175.5(8)
C7 C6 C5 C4 2.6(12)
C7 C8 C3 C9 -177.4(8)
C7 C8 C3 C4 3.2(12)
C24 C19 C20 C21 -4.7(14)
C24 C23 C22 C21 -3(2)
C47 N46 C45 N44 1.0(10)
C47 N46 C45 C53 -177.6(8)
C47 C52 C51 C50 -2.8(16)
C47 C48 C49 C50 -0.7(17)
C27 C28 C29 C30 -0.4(15)
C19 N18 C17 N16 -1.0(9)
C19 N18 C17 C26 179.0(7)
C19 C24 C23 C22 -2.6(17)
C19 C20 C21 C22 -0.7(17)
C72 N73 C68 C59 -177.8(7)
C72 N73 C68 C69 1.7(11)
C72 C71 C70 C69 0.9(13)
C45 N46 C47 C52 -0.2(11)
C45 N46 C47 C48 176.7(10)
C45 N44 C52 C47 1.2(10)
C45 N44 C52 C51 -176.5(11)
C68 N73 C72 C71 -1.8(12)
C68 C69 C70 C71 -1.0(13)
C74 N82 C81 C76 -0.7(10)
C74 N82 C81 C80 179.8(10)
C74 N75 C76 C81 -0.9(11)
C74 N75 C76 C77 -178.0(11)
C74 C84 C85 C86 -175.4(14)
C70 C71 C72 N73 0.6(13)
C70 C69 C68 N73 -0.3(12)
C70 C69 C68 C59 179.1(8)
C37 C31 C36 C35 179.7(8)
C61 N60 C59 N67 0.2(9)
C61 N60 C59 C68 175.8(7)
C61 C66 C65 C64 -4.6(16)
C61 C62 C63 C64 1.2(15)
N75 C74 C84 N83 -177.6(9)
N75 C74 C84 C85 0.3(17)
N75 C76 C81 N82 1.1(11)
N75 C76 C81 C80 -179.4(9)
N75 C76 C77 C78 179.0(12)
C20 C21 C22 C23 5(2)
C34 C35 C36 C31 0.1(13)
C34 C35 C40 O42 -159.3(9)
C34 C35 C40 O41 15.8(14)
C5 C6 C7 C12 -177.6(7)
C5 C6 C7 C8 0.4(12)
C5 C4 C3 C9 -179.5(8)
C5 C4 C3 C8 -0.2(13)
C66 N67 C59 N60 -0.7(9)
C66 N67 C59 C68 -176.0(8)
C66 C61 C62 C63 -3.3(13)
C32 C31 C36 C35 1.2(13)
C30 N25 C26 C17 -179.6(7)
C30 N25 C26 C27 -0.6(13)
C52 N44 C45 N46 -1.4(10)
C52 N44 C45 C53 177.2(9)
C52 C47 C48 C49 1.6(14)
C52 C51 C50 C49 3.7(19)
C84 N83 C88 C87 -3.2(14)
C84 C74 N75 C76 176.7(10)
C84 C85 C86 C87 -3(3)
C58 C57 C56 C55 0.4(17)
C35 C34 C33 O43 -178.9(9)
C35 C34 C33 C32 2.0(14)
C53 N54 C55 C56 1.2(17)
C53 C58 C57 C56 -0.4(16)
C33 C34 C35 C36 -1.7(14)
C33 C34 C35 C40 174.4(9)
C33 C32 C31 C37 -179.4(8)
C33 C32 C31 C36 -0.9(13)
C57 C58 C53 C45 -176.8(10)
C57 C58 C53 N54 0.9(16)
C57 C56 C55 N54 -0.8(19)
C3 C4 C5 O15 175.4(8)
C3 C4 C5 C6 -2.7(13)
C31 C32 C33 O43 -179.8(9)
C31 C32 C33 C34 -0.7(14)
C62 C61 C66 N67 179.3(8)
C62 C61 C66 C65 5.2(14)
C62 C63 C64 C65 -0.8(19)
C63 C64 C65 C66 2.5(18)
C29 C28 C27 C26 1.0(14)
C23 C24 C19 N18 -176.5(10)
C23 C24 C19 C20 6.7(15)
C88 N83 C84 C74 178.6(8)
C88 N83 C84 C85 0.6(14)
C88 C87 C86 C85 0(2)
C76 C81 C80 C79 2.0(16)
C76 C77 C78 C79 -3(2)
C48 C47 C52 N44 -178.0(9)
C48 C47 C52 C51 0.1(15)
C48 C49 C50 C51 -2(2)
C81 N82 C74 N75 0.2(10)
C81 N82 C74 C84 -176.3(9)
C81 C76 C77 C78 2.3(18)
C81 C80 C79 C78 -2.3(19)
C55 N54 C53 C45 176.7(9)
C55 N54 C53 C58 -1.2(15)
C36 C35 C40 O42 16.9(13)
C36 C35 C40 O41 -168.0(9)
C40 C35 C36 C31 -176.0(8)
C77 C76 C81 N82 178.3(10)
C77 C76 C81 C80 -2.1(16)
C77 C78 C79 C80 3(2)

loop_
_twin_individual_id
_twin_individual_mass_fraction_refined
1 0.90(3)
2 0.10(3)
